data_2005469
loop_
_publ_author_name
'Dixon, J. A.'
'Swiss, K. A.'
'Denmark, S. E.'

_publ_section_title
<i>rel</i>-(1<i>R</i>,6<i>S</i>,7<i>S</i>,8<i>R</i>,9<i>S</i>)-9-Methyl-8-phenyl-6-[(1<i>S</i>,2<i>R</i>)-(2-phenylcyclohexyl)oxy]-4-aza-3,5-dioxatricyclo[5.2.1.0^4,9^]decane
_journal_issue 10
_journal_name_full 'Acta Crystallographica Section C'
_journal_page_first 2561
_journal_page_last 2563
_journal_paper_doi 10.1107/S0108270196006671
_journal_volume 52
_journal_year 1996
_chemical_formula_analytical 'C26 H31 N O3'
_chemical_formula_moiety 'C26 H31 N O3'
_chemical_formula_structural 'C26 H31 N O3'
_chemical_formula_sum 'C26 H31 N O3'
_chemical_formula_weight 405.52
_chemical_name_systematic
;
?
;
_space_group_IT_number 2
_symmetry_cell_setting triclinic
_symmetry_space_group_name_Hall '-P 1'
_symmetry_space_group_name_H-M 'P -1'
_audit_creation_method SHELXL
_cell_angle_alpha 64.636(2)
_cell_angle_beta 84.154(2)
_cell_angle_gamma 83.762(2)
_cell_formula_units_Z 2
_cell_length_a 9.8583(3)
_cell_length_b 10.76310(10)
_cell_length_c 11.3841(3)
_cell_measurement_reflns_used 2389
_cell_measurement_temperature 198(2)
_cell_measurement_theta_max 28.31
_cell_measurement_theta_min 1.98
_cell_volume 1082.96(5)
_computing_cell_refinement 'SAINT (Siemens, 1994)'
_computing_data_collection 'SMART (Siemens, 1994)'
_computing_data_reduction SAINT
_computing_molecular_graphics 'ORTEPII (Johnson, 1976)'
_computing_publication_material 'CIFTAB SHELXL93'
_computing_structure_refinement 'SHELXL93 (Sheldrick, 1993)'
_computing_structure_solution 'SHELXS86 (Sheldrick, 1990)'
_diffrn_ambient_temperature 198(2)
_diffrn_measurement_device 'Siemens CCD'
_diffrn_measurement_method '\w--\q scan profile'
_diffrn_radiation_monochromator graphite
_diffrn_radiation_source 'normal-focus sealed tube'
_diffrn_radiation_type MoK\a
_diffrn_radiation_wavelength 0.71073
_diffrn_reflns_av_R_equivalents 0.035
_diffrn_reflns_av_sigmaI/netI 0.0652
_diffrn_reflns_limit_h_max 12
_diffrn_reflns_limit_h_min -12
_diffrn_reflns_limit_k_max 14
_diffrn_reflns_limit_k_min -5
_diffrn_reflns_limit_l_max 15
_diffrn_reflns_limit_l_min -14
_diffrn_reflns_number 6949
_diffrn_reflns_theta_max 28.31
_diffrn_reflns_theta_min 1.98
_diffrn_standards_decay_% <0.1
_diffrn_standards_interval_time '390 min'
_diffrn_standards_number '136 frames'
_exptl_absorpt_coefficient_mu 0.080
_exptl_absorpt_correction_type none
_exptl_crystal_colour colorless
_exptl_crystal_density_diffrn 1.244
_exptl_crystal_density_meas ?
_exptl_crystal_description prismatic
_exptl_crystal_F_000 436
_exptl_crystal_size_max 0.44
_exptl_crystal_size_mid 0.24
_exptl_crystal_size_min 0.14
_refine_diff_density_max 0.15
_refine_diff_density_min -0.20
_refine_ls_extinction_method none
_refine_ls_goodness_of_fit_all 1.03
_refine_ls_goodness_of_fit_obs 1.084
_refine_ls_hydrogen_treatment noref
_refine_ls_matrix_type full
_refine_ls_number_parameters 272
_refine_ls_number_reflns 4826
_refine_ls_number_restraints 0
_refine_ls_restrained_S_all 1.028
_refine_ls_restrained_S_obs 1.084
_refine_ls_R_factor_all 0.1001
_refine_ls_R_factor_obs 0.049
_refine_ls_shift/esd_max -0.001
_refine_ls_shift/esd_mean 0.000
_refine_ls_structure_factor_coef Fsqd
_refine_ls_weighting_details 'w = 1/[\s^2^(Fo^2^)+(0.0470P)^2^+0.1452P] where P=(Fo^2^+2Fc^2^)/3'
_refine_ls_weighting_scheme calc
_refine_ls_wR_factor_all 0.126
_refine_ls_wR_factor_obs 0.1011
_reflns_number_observed 2905
_reflns_number_total 4827
_reflns_observed_criterion >2\s(I)
_cod_data_source_file bk1243.cif
_cod_data_source_block 1
_cod_depositor_comments
;
The following automatic conversions were performed:

'_exptl_crystal_density_meas' value 'not measured' was changed to '?'
- the value is perceived as not measured.

Automatic conversion script
Id: cif_fix_values 3008 2015-01-20 13:52:24Z robertas 

The following automatic conversions were performed:

'_refine_ls_weighting_scheme' value 'calc w =
1/[\s^2^(Fo^2^)+(0.0470P)^2^+0.1452P] where P=(Fo^2^+2Fc^2^)/3' was
changed to 'calc'. New tag '_refine_ls_weighting_details' was
created. The value of the new tag was set to 'w =
1/[\s^2^(Fo^2^)+(0.0470P)^2^+0.1452P] where P=(Fo^2^+2Fc^2^)/3'.

Automatic conversion script
Id: cif_fix_values 3143 2015-03-26 13:38:13Z robertas 
;
_cod_original_cell_volume 1082.96(4)
_cod_original_sg_symbol_H-M P-1
_cod_database_code 2005469

loop_
_symmetry_equiv_pos_as_xyz
'x, y, z'
'-x, -y, -z'

loop_
_atom_site_aniso_label
_atom_site_aniso_U_11
_atom_site_aniso_U_22
_atom_site_aniso_U_33
_atom_site_aniso_U_12
_atom_site_aniso_U_13
_atom_site_aniso_U_23
N 0.0385(9) 0.0394(9) 0.0349(9) -0.0022(8) -0.0001(7) -0.0125(8)
O1 0.0463(8) 0.0478(9) 0.0389(8) 0.0071(7) 0.0010(7) -0.0039(7)
O2 0.0337(7) 0.0520(9) 0.0322(7) 0.0023(6) -0.0041(6) -0.0187(7)
O3 0.0277(7) 0.0437(8) 0.0343(7) -0.0025(6) 0.0000(5) -0.0176(6)
C1 0.0315(10) 0.0362(11) 0.0312(10) -0.0048(8) 0.0031(8) -0.0135(8)
C2 0.0354(12) 0.068(2) 0.0439(12) 0.0112(11) -0.0003(10) -0.0137(11)
C3 0.0267(10) 0.0528(13) 0.0340(10) 0.0007(9) -0.0012(8) -0.0149(9)
C4 0.0268(10) 0.0628(14) 0.0449(11) -0.0139(9) 0.0001(9) -0.0262(11)
C5 0.0291(10) 0.0392(11) 0.0370(10) -0.0095(8) -0.0001(8) -0.0185(9)
C6 0.0247(9) 0.0332(10) 0.0327(10) -0.0052(8) 0.0003(7) -0.0150(8)
C7 0.0312(10) 0.0452(12) 0.0403(11) -0.0044(9) -0.0048(8) -0.0231(10)
C8 0.0590(14) 0.0395(12) 0.0477(12) -0.0049(10) 0.0011(11) -0.0203(10)
C9 0.0349(10) 0.0302(10) 0.0320(10) -0.0001(8) -0.0005(8) -0.0122(8)
C10 0.0393(11) 0.0649(15) 0.0379(11) -0.0007(10) -0.0053(9) -0.0229(11)
C11 0.061(2) 0.082(2) 0.0380(12) 0.0091(13) -0.0127(11) -0.0273(12)
C12 0.079(2) 0.0533(15) 0.0294(11) 0.0094(13) 0.0034(12) -0.0091(10)
C13 0.0657(15) 0.0414(13) 0.0416(12) -0.0083(11) 0.0158(11) -0.0086(10)
C14 0.0484(12) 0.0403(12) 0.0391(11) -0.0118(10) 0.0064(9) -0.0145(9)
C15 0.0323(10) 0.0393(11) 0.0312(10) -0.0024(8) 0.0023(8) -0.0159(9)
C16 0.0311(10) 0.0323(10) 0.0375(10) -0.0002(8) -0.0032(8) -0.0162(9)
C17 0.0327(11) 0.0523(13) 0.0487(12) -0.0050(9) 0.0034(9) -0.0255(11)
C18 0.0388(11) 0.0538(13) 0.0452(12) -0.0038(10) 0.0077(9) -0.0250(10)
C19 0.0510(13) 0.0631(15) 0.0384(11) 0.0055(11) 0.0001(10) -0.0273(11)
C20 0.0362(11) 0.0651(14) 0.0405(11) 0.0017(10) -0.0041(9) -0.0317(11)
C21 0.0228(9) 0.0364(11) 0.0410(11) -0.0033(8) -0.0021(8) -0.0183(9)
C22 0.0302(10) 0.0400(11) 0.0384(11) -0.0058(8) -0.0005(8) -0.0151(9)
C23 0.0364(11) 0.0606(15) 0.0393(11) -0.0102(10) -0.0019(9) -0.0197(11)
C24 0.0401(12) 0.070(2) 0.0499(13) -0.0124(11) -0.0010(10) -0.0369(12)
C25 0.0544(14) 0.0477(13) 0.0631(15) -0.0069(11) -0.0051(11) -0.0325(12)
C26 0.0482(12) 0.0397(12) 0.0448(12) -0.0030(10) -0.0083(10) -0.0170(10)

loop_
_atom_site_label
_atom_site_occupancy
_atom_site_fract_x
_atom_site_fract_y
_atom_site_fract_z
_atom_site_U_iso_or_equiv
_atom_site_thermal_displace_type
_atom_site_calc_flag
_atom_site_refinement_flags
_atom_site_type_symbol
N 1 -0.1928(2) -0.9614(2) -0.18496(14) 0.0389(4) Uani d . N
O1 1 -0.09332(14) -1.06328(14) -0.11524(12) 0.0505(4) Uani d . O
O2 1 -0.18825(12) -0.86268(14) -0.12362(11) 0.0392(3) Uani d . O
O3 1 -0.34653(11) -0.67515(13) -0.23103(11) 0.0350(3) Uani d . O
C1 1 -0.1260(2) -0.9053(2) -0.3214(2) 0.0334(4) Uani d . C
C2 1 0.0428(2) -1.0128(2) -0.1654(2) 0.0540(6) Uani d . C
H2A 1 0.1067(2) -1.0864(2) -0.1739(2) 0.065 Uiso calc R H
H2B 1 0.0803(2) -0.9810(2) -0.1063(2) 0.065 Uiso calc R H
C3 1 0.0220(2) -0.8936(2) -0.2978(2) 0.0393(5) Uani d . C
H3 1 0.0875(2) -0.9047(2) -0.3663(2) 0.047 Uiso calc R H
C4 1 0.0213(2) -0.7475(2) -0.3035(2) 0.0429(5) Uani d . C
H4A 1 0.0875(2) -0.6923(2) -0.3731(2) 0.052 Uiso calc R H
H4B 1 0.0458(2) -0.7524(2) -0.2194(2) 0.052 Uiso calc R H
C5 1 -0.1262(2) -0.6825(2) -0.3331(2) 0.0338(4) Uani d . C
H5 1 -0.1291(2) -0.5806(2) -0.3867(2) 0.041 Uiso calc R H
C6 1 -0.1849(2) -0.7582(2) -0.4017(2) 0.0297(4) Uani d . C
H6 1 -0.2867(2) -0.7548(2) -0.3861(2) 0.036 Uiso calc R H
C7 1 -0.2086(2) -0.7209(2) -0.2039(2) 0.0367(5) Uani d . C
H7 1 -0.1759(2) -0.6691(2) -0.1586(2) 0.044 Uiso calc R H
C8 1 -0.1478(2) -1.0105(2) -0.3721(2) 0.0483(5) Uani d . C
H8A 1 -0.1118(11) -0.9785(6) -0.4629(4) 0.058 Uiso calc R H
H8B 1 -0.2458(2) -1.0222(9) -0.3669(11) 0.058 Uiso calc R H
H8C 1 -0.0999(10) -1.0989(4) -0.3191(7) 0.058 Uiso calc R H
C9 1 -0.1498(2) -0.7084(2) -0.5469(2) 0.0330(4) Uani d . C
C10 1 -0.2441(2) -0.7189(2) -0.6238(2) 0.0469(5) Uani d . C
H10 1 -0.3298(2) -0.7540(2) -0.5851(2) 0.056 Uiso calc R H
C11 1 -0.2158(2) -0.6794(3) -0.7557(2) 0.0603(6) Uani d . C
H11 1 -0.2818(2) -0.6887(3) -0.8062(2) 0.072 Uiso calc R H
C12 1 -0.0936(3) -0.6268(2) -0.8147(2) 0.0586(6) Uani d . C
H12 1 -0.0745(3) -0.6001(2) -0.9054(2) 0.070 Uiso calc R H
C13 1 0.0007(2) -0.6132(2) -0.7413(2) 0.0537(6) Uani d . C
H13 1 0.0853(2) -0.5760(2) -0.7813(2) 0.064 Uiso calc R H
C14 1 -0.0272(2) -0.6538(2) -0.6086(2) 0.0434(5) Uani d . C
H14 1 0.0392(2) -0.6439(2) -0.5588(2) 0.052 Uiso calc R H
C15 1 -0.4478(2) -0.7309(2) -0.1256(2) 0.0343(4) Uani d . C
H15 1 -0.4383(2) -0.8338(2) -0.0900(2) 0.041 Uiso calc R H
C16 1 -0.5853(2) -0.6788(2) -0.1869(2) 0.0332(4) Uani d . C
H16 1 -0.5898(2) -0.5758(2) -0.2272(2) 0.040 Uiso calc R H
C17 1 -0.7023(2) -0.7240(2) -0.0812(2) 0.0434(5) Uani d . C
H17A 1 -0.7902(2) -0.6824(2) -0.1212(2) 0.052 Uiso calc R H
H17B 1 -0.7046(2) -0.8255(2) -0.0445(2) 0.052 Uiso calc R H
C18 1 -0.6873(2) -0.6818(2) 0.0287(2) 0.0453(5) Uani d . C
H18A 1 -0.6957(2) -0.5800(2) -0.0057(2) 0.054 Uiso calc R H
H18B 1 -0.7616(2) -0.7182(2) 0.0969(2) 0.054 Uiso calc R H
C19 1 -0.5507(2) -0.7362(2) 0.0877(2) 0.0498(6) Uani d . C
H19A 1 -0.5460(2) -0.8382(2) 0.1303(2) 0.060 Uiso calc R H
H19B 1 -0.5413(2) -0.7030(2) 0.1551(2) 0.060 Uiso calc R H
C20 1 -0.4333(2) -0.6884(2) -0.0168(2) 0.0443(5) Uani d . C
H20A 1 -0.4326(2) -0.5868(2) -0.0532(2) 0.053 Uiso calc R H
H20B 1 -0.3452(2) -0.7290(2) 0.0233(2) 0.053 Uiso calc R H
C21 1 -0.5993(2) -0.7238(2) -0.2942(2) 0.0326(4) Uani d . C
C22 1 -0.6178(2) -0.6277(2) -0.4212(2) 0.0366(4) Uani d . C
H22 1 -0.6224(2) -0.5323(2) -0.4409(2) 0.044 Uiso calc R H
C23 1 -0.6299(2) -0.6678(2) -0.5198(2) 0.0454(5) Uani d . C
H23 1 -0.6425(2) -0.6000(2) -0.6060(2) 0.054 Uiso calc R H
C24 1 -0.6237(2) -0.8054(2) -0.4934(2) 0.0487(5) Uani d . C
H24 1 -0.6315(2) -0.8330(2) -0.5612(2) 0.058 Uiso calc R H
C25 1 -0.6062(2) -0.9034(2) -0.3676(2) 0.0515(6) Uani d . C
H25 1 -0.6022(2) -0.9987(2) -0.3485(2) 0.062 Uiso calc R H
C26 1 -0.5944(2) -0.8622(2) -0.2693(2) 0.0441(5) Uani d . C
H26 1 -0.5828(2) -0.9302(2) -0.1830(2) 0.053 Uiso calc R H

loop_
_atom_type_symbol
_atom_type_description
_atom_type_scat_dispersion_real
_atom_type_scat_dispersion_imag
_atom_type_scat_source
C C 0.0033 0.0016 'International Tables Vol C Tables 4.2.6.8 and 6.1.1.4'
H H 0.0000 0.0000 'International Tables Vol C Tables 4.2.6.8 and 6.1.1.4'
N N 0.0061 0.0033 'International Tables Vol C Tables 4.2.6.8 and 6.1.1.4'
O O 0.0106 0.0060 'International Tables Vol C Tables 4.2.6.8 and 6.1.1.4'

loop_
_geom_angle_atom_site_label_1
_geom_angle_atom_site_label_2
_geom_angle_atom_site_label_3
_geom_angle
_geom_angle_publ_flag
O1 N O2 99.59(12) y
O1 N C1 101.69(12) y
O2 N C1 111.15(13) y
N O1 C2 108.91(13) y
C7 O2 N 117.55(12) y
C7 O3 C15 117.07(13) y
N C1 C8 104.54(14) y
N C1 C6 110.43(14) y
C8 C1 C6 115.53(15) y
N C1 C3 102.32(13) y
C8 C1 C3 116.7(2) y
C6 C1 C3 106.49(14) y
O1 C2 C3 105.53(15) y
O1 C2 H2A 110.63(10) ?
C3 C2 H2A 110.63(11) ?
O1 C2 H2B 110.63(10) ?
C3 C2 H2B 110.63(12) ?
H2A C2 H2B 108.8 ?
C2 C3 C1 102.5(2) y
C2 C3 C4 116.1(2) y
C1 C3 C4 104.34(14) y
C2 C3 H3 111.12(11) ?
C1 C3 H3 111.12(9) ?
C4 C3 H3 111.12(10) ?
C3 C4 C5 105.64(14) y
C3 C4 H4A 110.61(10) ?
C5 C4 H4A 110.61(10) ?
C3 C4 H4B 110.61(10) ?
C5 C4 H4B 110.61(10) ?
H4A C4 H4B 108.7 ?
C7 C5 C6 106.03(14) y
C7 C5 C4 107.62(15) y
C6 C5 C4 105.63(14) y
C7 C5 H5 112.36(10) ?
C6 C5 H5 112.36(9) ?
C4 C5 H5 112.36(10) ?
C9 C6 C5 117.02(15) ?
C9 C6 C1 113.27(14) y
C5 C6 C1 99.79(14) y
C9 C6 H6 108.76(9) ?
C5 C6 H6 108.76(9) ?
C1 C6 H6 108.76(9) ?
O2 C7 O3 114.01(14) y
O2 C7 C5 111.07(15) y
O3 C7 C5 107.65(14) y
O2 C7 H7 107.97(9) ?
O3 C7 H7 107.97(9) ?
C5 C7 H7 107.97(10) ?
C1 C8 H8A 109.47(10) ?
C1 C8 H8B 109.47(10) ?
H8A C8 H8B 109.5 ?
C1 C8 H8C 109.47(11) ?
H8A C8 H8C 109.5 ?
H8B C8 H8C 109.5 ?
C10 C9 C14 117.1(2) ?
C10 C9 C6 118.8(2) ?
C14 C9 C6 124.1(2) ?
C11 C10 C9 121.3(2) ?
C11 C10 H10 119.36(14) ?
C9 C10 H10 119.36(11) ?
C12 C11 C10 120.7(2) ?
C12 C11 H11 119.65(13) ?
C10 C11 H11 119.65(14) ?
C13 C12 C11 119.2(2) ?
C13 C12 H12 120.38(13) ?
C11 C12 H12 120.38(14) ?
C12 C13 C14 120.1(2) ?
C12 C13 H13 119.96(13) ?
C14 C13 H13 119.96(13) ?
C13 C14 C9 121.6(2) ?
C13 C14 H14 119.22(13) ?
C9 C14 H14 119.23(11) ?
O3 C15 C20 112.08(15) ?
O3 C15 C16 105.36(13) ?
C20 C15 C16 112.35(14) ?
O3 C15 H15 108.98(9) ?
C20 C15 H15 108.98(11) ?
C16 C15 H15 108.98(10) ?
C21 C16 C15 111.81(14) ?
C21 C16 C17 112.11(14) ?
C15 C16 C17 110.08(14) ?
C21 C16 H16 107.54(10) ?
C15 C16 H16 107.54(10) ?
C17 C16 H16 107.54(10) ?
C18 C17 C16 112.4(2) ?
C18 C17 H17A 109.12(10) ?
C16 C17 H17A 109.12(10) ?
C18 C17 H17B 109.12(11) ?
C16 C17 H17B 109.12(10) ?
H17A C17 H17B 107.9 ?
C19 C18 C17 111.1(2) ?
C19 C18 H18A 109.42(12) ?
C17 C18 H18A 109.42(11) ?
C19 C18 H18B 109.42(11) ?
C17 C18 H18B 109.42(10) ?
H18A C18 H18B 108.0 ?
C18 C19 C20 110.8(2) ?
C18 C19 H19A 109.48(12) ?
C20 C19 H19A 109.48(11) ?
C18 C19 H19B 109.48(10) ?
C20 C19 H19B 109.48(11) ?
H19A C19 H19B 108.1 ?
C15 C20 C19 111.2(2) ?
C15 C20 H20A 109.39(11) ?
C19 C20 H20A 109.39(11) ?
C15 C20 H20B 109.39(10) ?
C19 C20 H20B 109.39(11) ?
H20A C20 H20B 108.0 ?
C22 C21 C26 117.5(2) ?
C22 C21 C16 121.1(2) ?
C26 C21 C16 121.4(2) ?
C23 C22 C21 121.5(2) ?
C23 C22 H22 119.26(12) ?
C21 C22 H22 119.26(11) ?
C24 C23 C22 120.2(2) ?
C24 C23 H23 119.90(12) ?
C22 C23 H23 119.90(12) ?
C23 C24 C25 119.5(2) ?
C23 C24 H24 120.23(12) ?
C25 C24 H24 120.23(13) ?
C24 C25 C26 119.8(2) ?
C24 C25 H25 120.08(13) ?
C26 C25 H25 120.09(13) ?
C25 C26 C21 121.5(2) ?
C25 C26 H26 119.27(13) ?
C21 C26 H26 119.27(11) ?

loop_
_geom_bond_atom_site_label_1
_geom_bond_atom_site_label_2
_geom_bond_distance
_geom_bond_publ_flag
N O1 1.405(2) y
N O2 1.507(2) y
N C1 1.512(2) y
O1 C2 1.469(2) y
O2 C7 1.407(2) y
O3 C7 1.413(2) y
O3 C15 1.437(2) y
C1 C8 1.516(3) y
C1 C6 1.532(2) y
C1 C3 1.538(2) y
C2 C3 1.520(3) y
C2 H2A 0.99 ?
C2 H2B 0.99 ?
C3 C4 1.545(3) y
C3 H3 1.00 ?
C4 C5 1.548(2) y
C4 H4A 0.99 ?
C4 H4B 0.99 ?
C5 C7 1.518(2) y
C5 C6 1.532(2) y
C5 H5 1.00 ?
C6 C9 1.518(2) y
C6 H6 1.00 ?
C7 H7 1.00 ?
C8 H8A 0.98 ?
C8 H8B 0.98 ?
C8 H8C 0.98 ?
C9 C10 1.384(3) ?
C9 C14 1.389(2) ?
C10 C11 1.381(3) ?
C10 H10 0.95 ?
C11 C12 1.372(3) ?
C11 H11 0.95 ?
C12 C13 1.370(3) ?
C12 H12 0.95 ?
C13 C14 1.387(3) ?
C13 H13 0.95 ?
C14 H14 0.95 ?
C15 C20 1.517(2) ?
C15 C16 1.526(2) ?
C15 H15 1.00 ?
C16 C21 1.518(2) ?
C16 C17 1.533(2) ?
C16 H16 1.00 ?
C17 C18 1.527(3) ?
C17 H17A 0.99 ?
C17 H17B 0.99 ?
C18 C19 1.511(3) ?
C18 H18A 0.99 ?
C18 H18B 0.99 ?
C19 C20 1.531(3) ?
C19 H19A 0.99 ?
C19 H19B 0.99 ?
C20 H20A 0.99 ?
C20 H20B 0.99 ?
C21 C22 1.387(2) ?
C21 C26 1.388(3) ?
C22 C23 1.383(3) ?
C22 H22 0.95 ?
C23 C24 1.376(3) ?
C23 H23 0.95 ?
C24 C25 1.382(3) ?
C24 H24 0.95 ?
C25 C26 1.387(3) ?
C25 H25 0.95 ?
C26 H26 0.95 ?

loop_
_geom_torsion_atom_site_label_1
_geom_torsion_atom_site_label_2
_geom_torsion_atom_site_label_3
_geom_torsion_atom_site_label_4
_geom_torsion
O2 N O1 C2 -75.6(2)
C1 N O1 C2 38.5(2)
O1 N O2 C7 145.05(13)
C1 N O2 C7 38.4(2)
O1 N C1 C8 78.6(2)
O2 N C1 C8 -176.16(13)
O1 N C1 C6 -156.52(14)
O2 N C1 C6 -51.3(2)
O1 N C1 C3 -43.5(2)
O2 N C1 C3 61.7(2)
N O1 C2 C3 -17.9(2)
O1 C2 C3 C1 -10.1(2)
O1 C2 C3 C4 102.9(2)
N C1 C3 C2 32.2(2)
C8 C1 C3 C2 -81.2(2)
C6 C1 C3 C2 148.2(2)
N C1 C3 C4 -89.2(2)
C8 C1 C3 C4 157.4(2)
C6 C1 C3 C4 26.8(2)
C2 C3 C4 C5 -113.2(2)
C1 C3 C4 C5 -1.2(2)
C3 C4 C5 C7 88.3(2)
C3 C4 C5 C6 -24.6(2)
C7 C5 C6 C9 163.29(15)
C4 C5 C6 C9 -82.7(2)
C7 C5 C6 C1 -74.2(2)
C4 C5 C6 C1 39.9(2)
N C1 C6 C9 -165.67(14)
C8 C1 C6 C9 -47.3(2)
C3 C1 C6 C9 84.0(2)
N C1 C6 C5 69.2(2)
C8 C1 C6 C5 -172.50(15)
C3 C1 C6 C5 -41.2(2)
N O2 C7 O3 76.6(2)
N O2 C7 C5 -45.3(2)
C15 O3 C7 O2 40.5(2)
C15 O3 C7 C5 164.24(14)
C6 C5 C7 O2 64.7(2)
C4 C5 C7 O2 -48.0(2)
C6 C5 C7 O3 -60.8(2)
C4 C5 C7 O3 -173.47(14)
C5 C6 C9 C10 -148.2(2)
C1 C6 C9 C10 96.5(2)
C5 C6 C9 C14 32.6(2)
C1 C6 C9 C14 -82.6(2)
C14 C9 C10 C11 1.3(3)
C6 C9 C10 C11 -177.9(2)
C9 C10 C11 C12 -0.8(3)
C10 C11 C12 C13 -0.2(3)
C11 C12 C13 C14 0.7(3)
C12 C13 C14 C9 -0.1(3)
C10 C9 C14 C13 -0.9(3)
C6 C9 C14 C13 178.3(2)
C7 O3 C15 C20 64.8(2)
C7 O3 C15 C16 -172.77(14)
O3 C15 C16 C21 58.5(2)
C20 C15 C16 C21 -179.2(2)
O3 C15 C16 C17 -176.17(14)
C20 C15 C16 C17 -53.9(2)
C21 C16 C17 C18 178.8(2)
C15 C16 C17 C18 53.6(2)
C16 C17 C18 C19 -55.5(2)
C17 C18 C19 C20 55.9(2)
O3 C15 C20 C19 174.13(15)
C16 C15 C20 C19 55.7(2)
C18 C19 C20 C15 -56.2(2)
C15 C16 C21 C22 -119.2(2)
C17 C16 C21 C22 116.6(2)
C15 C16 C21 C26 60.9(2)
C17 C16 C21 C26 -63.2(2)
C26 C21 C22 C23 -0.5(3)
C16 C21 C22 C23 179.6(2)
C21 C22 C23 C24 0.1(3)
C22 C23 C24 C25 0.3(3)
C23 C24 C25 C26 -0.2(3)
C24 C25 C26 C21 -0.3(3)
C22 C21 C26 C25 0.7(3)
C16 C21 C26 C25 -179.5(2)

loop_
_cod_related_entry_id
_cod_related_entry_database
_cod_related_entry_code
1 ChemSpider 21138106
